data_4037804
loop_
_publ_author_name
'Yang, Hsiang-Ming'
'Liu, Ming-Lun'
'Tu, Jing-Wen'
'Miura-Stempel, Emily'
'Campbell, Michael G.'
'Chuang, Gary Jing'

_publ_section_title
;
 Bimetallic Photoredox Catalysis: Visible Light-Promoted Aerobic
 Hydroxylation of Arylboronic Acids with a Dirhodium(II) Catalyst.
;
_journal_name_full 'The Journal of organic chemistry'
_journal_paper_doi 10.1021/acs.joc.9b02777
_journal_year 2019
_chemical_formula_moiety 'C28 H28 N4 O8 Rh2'
_chemical_formula_sum 'C28 H28 N4 O8 Rh2'
_chemical_formula_weight 754.36
_space_group_crystal_system monoclinic
_space_group_IT_number 14
_space_group_name_Hall '-P 2ybc'
_space_group_name_H-M_alt 'P 1 21/c 1'
_atom_sites_solution_hydrogens geom
_audit_creation_date 2019-08-22
_audit_creation_method
;
Olex2 1.2
(compiled May 18 2018 14:05:52 for OlexSys, GUI svn.r5506)
;
_cell_angle_alpha 90
_cell_angle_beta 105.677(2)
_cell_angle_gamma 90
_cell_formula_units_Z 4
_cell_length_a 9.7654(2)
_cell_length_b 17.1242(3)
_cell_length_c 17.5385(3)
_cell_measurement_reflns_used 18911
_cell_measurement_temperature 99.9(5)
_cell_measurement_theta_max 29.2540
_cell_measurement_theta_min 3.6750
_cell_volume 2823.77(9)
_computing_cell_refinement 'CrysAlisPro 1.171.38.46 (Rigaku OD, 2015)'
_computing_data_collection 'CrysAlisPro 1.171.38.46 (Rigaku OD, 2015)'
_computing_data_reduction 'CrysAlisPro 1.171.38.46 (Rigaku OD, 2015)'
_computing_molecular_graphics 'Olex2 (Dolomanov et al., 2009)'
_computing_publication_material 'Olex2 (Dolomanov et al., 2009)'
_computing_structure_refinement 'ShelXL (Sheldrick, 2015)'
_computing_structure_solution 'SHELXT 2014/5 (Sheldrick, 2014)'
_diffrn_ambient_environment N~2~
_diffrn_ambient_temperature 99.9(5)
_diffrn_detector 'CCD plate'
_diffrn_detector_area_resol_mean 8.0549
_diffrn_detector_type EosS2
_diffrn_measured_fraction_theta_full 0.997
_diffrn_measured_fraction_theta_max 0.912
_diffrn_measurement_details
;
List of Runs (angles in degrees, time in seconds):

  # Type    Start    End  Width  t~exp~   \w     \q     \k     \f   Frames
--------------------------------------------------------------------------
  1  \w    -45.00  14.00   1.00   30.00    --  -14.69 -80.00-157.00   59
  2  \w    -52.00  87.00   1.00   30.00    --   17.27   0.00 -60.00  139
  3  \w    -20.00  56.00   1.00   30.00    --   17.27 -99.00  60.00   76
  4  \w      1.00  85.00   1.00   30.00    --   17.27  57.00 150.00   84
  5  \w    -50.00  34.00   1.00   30.00    --   17.27 -57.00-180.00   84
  6  \w      1.00  85.00   1.00   30.00    --   17.27  57.00 -30.00   84
  7  \w      1.00  85.00   1.00   30.00    --   17.27  57.00  60.00   84
  8  \w    -20.00  56.00   1.00   30.00    --   17.27 -99.00 150.00   76
  9  \w    -20.00  56.00   1.00   30.00    --   17.27 -99.00 -60.00   76
 10  \w     35.00  89.00   1.00   30.00    --   17.27 178.00  30.00   54
 11  \w     35.00  53.00   1.00   30.00    --   17.27 178.00   0.00   18
;
_diffrn_measurement_device 'four-circle diffractometer'
_diffrn_measurement_device_type 'SuperNova, Dual, Cu at zero, EosS2'
_diffrn_measurement_method '\w scans'
_diffrn_orient_matrix_type 'CrysAlisPro convention (1999,Acta A55,543-557)'
_diffrn_orient_matrix_UB_11 -0.0077926000
_diffrn_orient_matrix_UB_12 0.0411249000
_diffrn_orient_matrix_UB_13 -0.0036994000
_diffrn_orient_matrix_UB_21 0.0207641000
_diffrn_orient_matrix_UB_22 -0.0013512000
_diffrn_orient_matrix_UB_23 -0.0357334000
_diffrn_orient_matrix_UB_31 -0.0720943000
_diffrn_orient_matrix_UB_32 -0.0048272000
_diffrn_orient_matrix_UB_33 -0.0217606000
_diffrn_radiation_monochromator mirror
_diffrn_radiation_probe x-ray
_diffrn_radiation_type MoK\a
_diffrn_radiation_wavelength 0.71073
_diffrn_reflns_av_R_equivalents 0.0539
_diffrn_reflns_av_unetI/netI 0.0348
_diffrn_reflns_Laue_measured_fraction_full 0.997
_diffrn_reflns_Laue_measured_fraction_max 0.912
_diffrn_reflns_limit_h_max 12
_diffrn_reflns_limit_h_min -12
_diffrn_reflns_limit_k_max 22
_diffrn_reflns_limit_k_min -22
_diffrn_reflns_limit_l_max 24
_diffrn_reflns_limit_l_min -24
_diffrn_reflns_number 51946
_diffrn_reflns_point_group_measured_fraction_full 0.997
_diffrn_reflns_point_group_measured_fraction_max 0.912
_diffrn_reflns_theta_full 25.242
_diffrn_reflns_theta_max 29.622
_diffrn_reflns_theta_min 3.389
_diffrn_source 'micro-focus sealed X-ray tube'
_diffrn_source_type 'SuperNova (Mo) X-ray Source'
_exptl_absorpt_coefficient_mu 1.226
_exptl_absorpt_correction_T_max 1.00000
_exptl_absorpt_correction_T_min 0.90572
_exptl_absorpt_correction_type multi-scan
_exptl_absorpt_process_details
;
CrysAlisPro 1.171.38.46 (Rigaku Oxford Diffraction, 2015)
Empirical absorption correction using spherical harmonics,
 implemented in SCALE3 ABSPACK scaling algorithm.
;
_exptl_crystal_colour red
_exptl_crystal_density_diffrn 1.774
_exptl_crystal_description block
_exptl_crystal_F_000 1512
_refine_diff_density_max 0.579
_refine_diff_density_min -0.737
_refine_diff_density_rms 0.102
_refine_ls_extinction_method none
_refine_ls_goodness_of_fit_ref 1.105
_refine_ls_hydrogen_treatment constr
_refine_ls_matrix_type full
_refine_ls_number_parameters 383
_refine_ls_number_reflns 7260
_refine_ls_number_restraints 0
_refine_ls_restrained_S_all 1.105
_refine_ls_R_factor_all 0.0444
_refine_ls_R_factor_gt 0.0363
_refine_ls_shift/su_max 0.002
_refine_ls_shift/su_mean 0.000
_refine_ls_structure_factor_coef Fsqd
_refine_ls_weighting_details 'w=1/[\s^2^(Fo^2^)+(0.0218P)^2^+4.9209P] where P=(Fo^2^+2Fc^2^)/3'
_refine_ls_weighting_scheme calc
_refine_ls_wR_factor_gt 0.0721
_refine_ls_wR_factor_ref 0.0750
_reflns_Friedel_coverage 0.000
_reflns_number_gt 6433
_reflns_number_total 7260
_reflns_threshold_expression 'I > 2\s(I)'
_cod_data_source_file jo9b02777_si_002.cif
_cod_data_source_block Cmpd1
_cod_database_code 4037804
_shelx_shelxl_version_number 2016/4
_chemical_oxdiff_formula C20H20N4O4Rh2
_shelx_space_group_comment
;
The symmetry employed for this shelxl refinement is uniquely defined
by the following loop, which should always be used as a source of
symmetry information in preference to the above space-group names.
They are only intended as comments.
;
_reflns_odcompleteness_completeness 99.72
_reflns_odcompleteness_iscentric 1
_reflns_odcompleteness_theta 26.32
_olex2_refinement_description
;
1. Fixed Uiso
 At 1.2 times of:
  All C(H) groups
 At 1.5 times of:
  All C(H,H,H) groups
2.a Aromatic/amide H refined with riding coordinates:
 C9(H9), C10(H10), C11(H11), C12(H12), C15(H15), C16(H16), C17(H17), C18(H18),
 C19(H19), C20(H20), C21(H21), C22(H22), C25(H25), C26(H26), C27(H27), C28(H28)
2.b Idealised Me refined as rotating group:
 C2(H2A,H2B,H2C), C4(H4A,H4B,H4C), C6(H6A,H6B,H6C), C8(H8A,H8B,H8C)
;
_olex2_submission_special_instructions 'No special instructions were received'
_oxdiff_exptl_absorpt_empirical_details
;
Empirical correction (ABSPACK) includes:
- Absorption correction using spherical harmonics
- Frame scaling
- Detector area scaling
;
_oxdiff_exptl_absorpt_empirical_full_max 1.262
_oxdiff_exptl_absorpt_empirical_full_min 0.868

loop_
_space_group_symop_operation_xyz
'x, y, z'
'-x, y+1/2, -z+1/2'
'-x, -y, -z'
'x, -y-1/2, z-1/2'

loop_
_atom_site_label
_atom_site_type_symbol
_atom_site_fract_x
_atom_site_fract_y
_atom_site_fract_z
_atom_site_U_iso_or_equiv
_atom_site_adp_type
_atom_site_occupancy
_atom_site_site_symmetry_order
_atom_site_calc_flag
_atom_site_refinement_flags_posn
Rh1 Rh 0.78248(2) 0.67004(2) 0.46222(2) 0.01177(6) Uani 1 1 d .
Rh2 Rh 0.57146(2) 0.66580(2) 0.33753(2) 0.01239(6) Uani 1 1 d .
O1 O 0.9188(2) 0.66875(12) 0.58555(11) 0.0204(4) Uani 1 1 d .
O2 O 1.1324(3) 0.6606(2) 0.56575(15) 0.0558(9) Uani 1 1 d .
O3 O 0.3639(2) 0.66108(12) 0.24982(12) 0.0203(4) Uani 1 1 d .
O4 O 0.4127(2) 0.58668(13) 0.15600(13) 0.0271(5) Uani 1 1 d .
O5 O 0.7156(2) 0.56186(11) 0.48472(11) 0.0168(4) Uani 1 1 d .
O6 O 0.6396(2) 0.71799(11) 0.51558(11) 0.0165(4) Uani 1 1 d .
O7 O 0.5412(2) 0.55423(11) 0.37148(11) 0.0179(4) Uani 1 1 d .
O8 O 0.4529(2) 0.70714(12) 0.40974(11) 0.0177(4) Uani 1 1 d .
N1 N 0.9322(2) 0.62982(13) 0.41431(13) 0.0124(4) Uani 1 1 d .
N2 N 0.8635(2) 0.77126(13) 0.44029(13) 0.0133(4) Uani 1 1 d .
N3 N 0.6841(2) 0.63417(13) 0.26408(13) 0.0134(4) Uani 1 1 d .
N4 N 0.6013(2) 0.77038(13) 0.29519(13) 0.0151(5) Uani 1 1 d .
C1 C 1.0520(3) 0.66411(18) 0.60820(17) 0.0214(6) Uani 1 1 d .
C2 C 1.1166(4) 0.6629(2) 0.69721(18) 0.0298(7) Uani 1 1 d .
H2A H 1.056139 0.691034 0.722600 0.045 Uiso 1 1 calc GR
H2B H 1.208735 0.687075 0.709743 0.045 Uiso 1 1 calc GR
H2C H 1.125934 0.609854 0.715576 0.045 Uiso 1 1 calc GR
C3 C 0.3311(3) 0.62617(17) 0.18397(17) 0.0191(6) Uani 1 1 d .
C4 C 0.1791(3) 0.6360(2) 0.13511(19) 0.0299(7) Uani 1 1 d .
H4A H 0.118903 0.643737 0.169624 0.045 Uiso 1 1 calc GR
H4B H 0.149317 0.590047 0.103660 0.045 Uiso 1 1 calc GR
H4C H 0.172389 0.680496 0.100994 0.045 Uiso 1 1 calc GR
C5 C 0.6175(3) 0.52574(16) 0.43529(16) 0.0155(5) Uani 1 1 d .
C6 C 0.5935(3) 0.44235(17) 0.45315(18) 0.0210(6) Uani 1 1 d .
H6A H 0.649622 0.409197 0.429280 0.031 Uiso 1 1 calc GR
H6B H 0.494678 0.429737 0.432196 0.031 Uiso 1 1 calc GR
H6C H 0.620816 0.434525 0.509442 0.031 Uiso 1 1 calc GR
C7 C 0.5093(3) 0.72490(16) 0.48093(16) 0.0159(5) Uani 1 1 d .
C8 C 0.4147(3) 0.75809(19) 0.52745(18) 0.0224(6) Uani 1 1 d .
H8A H 0.460792 0.753645 0.583031 0.034 Uiso 1 1 calc GR
H8B H 0.326585 0.729763 0.515199 0.034 Uiso 1 1 calc GR
H8C H 0.396089 0.812100 0.513891 0.034 Uiso 1 1 calc GR
C9 C 0.9654(3) 0.55488(16) 0.40822(16) 0.0159(5) Uani 1 1 d .
H9 H 0.911629 0.516741 0.424471 0.019 Uiso 1 1 calc R
C10 C 1.0772(3) 0.53171(18) 0.37860(17) 0.0207(6) Uani 1 1 d .
H10 H 1.098724 0.479109 0.375505 0.025 Uiso 1 1 calc R
C11 C 1.1554(3) 0.58855(18) 0.35388(17) 0.0204(6) Uani 1 1 d .
H11 H 1.229717 0.574612 0.332868 0.024 Uiso 1 1 calc R
C12 C 1.1230(3) 0.66612(17) 0.36042(16) 0.0181(6) Uani 1 1 d .
H12 H 1.174858 0.704894 0.343636 0.022 Uiso 1 1 calc R
C13 C 1.0124(3) 0.68575(16) 0.39223(15) 0.0142(5) Uani 1 1 d .
C14 C 0.9750(3) 0.76551(16) 0.40806(16) 0.0150(5) Uani 1 1 d .
C15 C 1.0477(3) 0.83178(18) 0.39499(17) 0.0223(6) Uani 1 1 d .
H15 H 1.125418 0.827337 0.374139 0.027 Uiso 1 1 calc R
C16 C 1.0036(4) 0.90395(19) 0.41320(19) 0.0273(7) Uani 1 1 d .
H16 H 1.050630 0.948802 0.404206 0.033 Uiso 1 1 calc R
C17 C 0.8886(3) 0.90951(17) 0.44504(18) 0.0241(7) Uani 1 1 d .
H17 H 0.856899 0.957907 0.457267 0.029 Uiso 1 1 calc R
C18 C 0.8222(3) 0.84168(16) 0.45820(17) 0.0188(6) Uani 1 1 d .
H18 H 0.746003 0.845116 0.480346 0.023 Uiso 1 1 calc R
C19 C 0.7143(3) 0.56019(17) 0.24962(17) 0.0187(6) Uani 1 1 d .
H19 H 0.686556 0.520061 0.277933 0.022 Uiso 1 1 calc R
C20 C 0.7851(3) 0.54204(19) 0.19412(17) 0.0243(7) Uani 1 1 d .
H20 H 0.804990 0.490318 0.184939 0.029 Uiso 1 1 calc R
C21 C 0.8263(3) 0.60139(19) 0.15229(17) 0.0238(7) Uani 1 1 d .
H21 H 0.874289 0.589969 0.114506 0.029 Uiso 1 1 calc R
C22 C 0.7964(3) 0.67761(18) 0.16645(17) 0.0201(6) Uani 1 1 d .
H22 H 0.824136 0.718212 0.138710 0.024 Uiso 1 1 calc R
C23 C 0.7236(3) 0.69295(16) 0.22319(16) 0.0150(5) Uani 1 1 d .
C24 C 0.6791(3) 0.77032(16) 0.24148(16) 0.0162(5) Uani 1 1 d .
C25 C 0.7087(3) 0.83928(17) 0.20745(18) 0.0222(6) Uani 1 1 d .
H25 H 0.762745 0.838923 0.171185 0.027 Uiso 1 1 calc R
C26 C 0.6560(3) 0.90843(19) 0.22862(19) 0.0271(7) Uani 1 1 d .
H26 H 0.675784 0.955392 0.207160 0.033 Uiso 1 1 calc R
C27 C 0.5743(3) 0.90792(18) 0.28150(19) 0.0269(7) Uani 1 1 d .
H27 H 0.537742 0.954192 0.295696 0.032 Uiso 1 1 calc R
C28 C 0.5476(3) 0.83779(17) 0.31294(18) 0.0212(6) Uani 1 1 d .
H28 H 0.490396 0.837164 0.347609 0.025 Uiso 1 1 calc R

loop_
_atom_site_aniso_label
_atom_site_aniso_U_11
_atom_site_aniso_U_22
_atom_site_aniso_U_33
_atom_site_aniso_U_23
_atom_site_aniso_U_13
_atom_site_aniso_U_12
Rh1 0.01075(11) 0.01313(11) 0.01256(10) -0.00005(8) 0.00509(8) -0.00078(7)
Rh2 0.01181(11) 0.01435(11) 0.01215(10) 0.00004(8) 0.00521(8) -0.00095(8)
O1 0.0200(11) 0.0278(11) 0.0134(10) -0.0017(8) 0.0046(8) -0.0005(8)
O2 0.0188(13) 0.124(3) 0.0259(13) -0.0185(16) 0.0074(10) 0.0033(15)
O3 0.0141(10) 0.0300(12) 0.0165(10) -0.0027(9) 0.0035(8) -0.0017(8)
O4 0.0239(12) 0.0282(12) 0.0277(12) -0.0071(10) 0.0046(9) 0.0043(9)
O5 0.0147(10) 0.0151(10) 0.0208(10) 0.0022(8) 0.0051(8) -0.0034(7)
O6 0.0130(10) 0.0218(10) 0.0161(10) -0.0020(8) 0.0065(8) 0.0014(8)
O7 0.0209(10) 0.0180(10) 0.0159(10) 0.0000(8) 0.0072(8) -0.0045(8)
O8 0.0134(10) 0.0245(11) 0.0167(10) -0.0035(8) 0.0069(8) 0.0005(8)
N1 0.0105(11) 0.0166(11) 0.0109(10) 0.0004(9) 0.0043(8) 0.0003(8)
N2 0.0143(11) 0.0137(11) 0.0109(10) 0.0003(9) 0.0017(9) -0.0005(8)
N3 0.0121(11) 0.0173(11) 0.0116(10) 0.0015(9) 0.0046(8) -0.0002(9)
N4 0.0136(11) 0.0155(11) 0.0147(11) 0.0011(9) 0.0012(9) 0.0006(9)
C1 0.0225(15) 0.0236(15) 0.0183(14) -0.0036(12) 0.0058(12) -0.0004(12)
C2 0.0295(18) 0.0371(19) 0.0201(15) 0.0034(14) 0.0019(13) -0.0017(14)
C3 0.0201(15) 0.0178(14) 0.0198(14) 0.0037(11) 0.0063(11) -0.0033(11)
C4 0.0205(16) 0.041(2) 0.0250(16) -0.0108(15) 0.0003(13) 0.0005(14)
C5 0.0144(13) 0.0164(13) 0.0190(14) -0.0009(11) 0.0104(11) -0.0013(10)
C6 0.0234(15) 0.0179(14) 0.0236(15) 0.0011(12) 0.0099(12) -0.0033(11)
C7 0.0163(14) 0.0157(13) 0.0192(14) -0.0008(11) 0.0109(11) -0.0006(10)
C8 0.0178(14) 0.0308(17) 0.0216(15) -0.0067(12) 0.0106(12) 0.0001(12)
C9 0.0161(14) 0.0177(14) 0.0141(13) 0.0010(10) 0.0043(11) -0.0002(10)
C10 0.0194(15) 0.0233(15) 0.0193(14) 0.0002(12) 0.0047(11) 0.0067(11)
C11 0.0128(13) 0.0309(16) 0.0185(14) 0.0010(12) 0.0060(11) 0.0043(11)
C12 0.0133(13) 0.0273(15) 0.0154(13) 0.0018(11) 0.0068(11) -0.0024(11)
C13 0.0125(13) 0.0195(14) 0.0097(12) 0.0005(10) 0.0015(10) -0.0026(10)
C14 0.0121(13) 0.0190(14) 0.0130(13) 0.0007(10) 0.0022(10) -0.0024(10)
C15 0.0270(16) 0.0244(15) 0.0181(14) 0.0012(12) 0.0105(12) -0.0085(12)
C16 0.0374(19) 0.0217(16) 0.0245(16) 0.0011(13) 0.0115(14) -0.0103(13)
C17 0.0364(18) 0.0132(14) 0.0213(15) -0.0022(11) 0.0054(13) -0.0028(12)
C18 0.0196(14) 0.0194(14) 0.0177(14) -0.0021(11) 0.0056(11) -0.0010(11)
C19 0.0215(15) 0.0195(14) 0.0153(14) 0.0011(11) 0.0053(11) 0.0020(11)
C20 0.0290(17) 0.0280(16) 0.0179(15) -0.0006(12) 0.0095(12) 0.0102(13)
C21 0.0201(15) 0.0374(18) 0.0167(14) 0.0042(13) 0.0100(12) 0.0084(13)
C22 0.0173(14) 0.0291(16) 0.0151(13) 0.0051(12) 0.0064(11) -0.0004(12)
C23 0.0108(13) 0.0208(14) 0.0117(12) 0.0046(10) 0.0002(10) -0.0011(10)
C24 0.0139(13) 0.0204(14) 0.0126(13) 0.0031(11) 0.0005(10) -0.0008(10)
C25 0.0258(16) 0.0221(15) 0.0174(14) 0.0073(12) 0.0039(12) -0.0013(12)
C26 0.0319(18) 0.0219(16) 0.0231(16) 0.0070(13) -0.0003(13) -0.0020(13)
C27 0.0294(17) 0.0167(15) 0.0300(17) 0.0018(13) -0.0001(14) 0.0050(12)
C28 0.0227(15) 0.0212(15) 0.0193(14) 0.0003(12) 0.0049(12) 0.0048(12)

loop_
_atom_type_symbol
_atom_type_description
_atom_type_scat_dispersion_real
_atom_type_scat_dispersion_imag
_atom_type_scat_source
C C 0.0033 0.0016 'International Tables Vol C Tables 4.2.6.8 and 6.1.1.4'
H H 0.0000 0.0000 'International Tables Vol C Tables 4.2.6.8 and 6.1.1.4'
N N 0.0061 0.0033 'International Tables Vol C Tables 4.2.6.8 and 6.1.1.4'
O O 0.0106 0.0060 'International Tables Vol C Tables 4.2.6.8 and 6.1.1.4'
Rh Rh -1.1178 0.9187 'International Tables Vol C Tables 4.2.6.8 and 6.1.1.4'

loop_
_geom_angle_atom_site_label_1
_geom_angle_atom_site_label_2
_geom_angle_atom_site_label_3
_geom_angle
O1 Rh1 Rh2 164.66(5)
O5 Rh1 Rh2 85.05(5)
O5 Rh1 O1 86.63(8)
O5 Rh1 O6 88.99(8)
O6 Rh1 Rh2 84.93(5)
O6 Rh1 O1 82.05(7)
N1 Rh1 Rh2 98.18(6)
N1 Rh1 O1 95.30(8)
N1 Rh1 O5 94.44(8)
N1 Rh1 O6 175.55(9)
N2 Rh1 Rh2 97.46(6)
N2 Rh1 O1 91.84(8)
N2 Rh1 O5 175.08(8)
N2 Rh1 O6 95.44(8)
N2 Rh1 N1 81.03(9)
O3 Rh2 Rh1 167.51(5)
O7 Rh2 Rh1 85.67(6)
O7 Rh2 O3 89.48(8)
O7 Rh2 O8 89.58(8)
O8 Rh2 Rh1 85.52(5)
O8 Rh2 O3 82.94(8)
N3 Rh2 Rh1 95.89(6)
N3 Rh2 O3 95.98(8)
N3 Rh2 O7 94.77(9)
N3 Rh2 O8 175.52(9)
N3 Rh2 N4 80.82(9)
N4 Rh2 Rh1 97.33(6)
N4 Rh2 O3 88.40(8)
N4 Rh2 O7 174.88(9)
N4 Rh2 O8 94.79(9)
C1 O1 Rh1 127.46(19)
C3 O3 Rh2 128.15(19)
C5 O5 Rh1 122.29(18)
C7 O6 Rh1 122.76(17)
C5 O7 Rh2 121.43(18)
C7 O8 Rh2 121.67(17)
C9 N1 Rh1 125.95(18)
C9 N1 C13 118.9(2)
C13 N1 Rh1 114.90(18)
C14 N2 Rh1 115.04(18)
C18 N2 Rh1 125.54(19)
C18 N2 C14 119.3(2)
C19 N3 Rh2 124.77(19)
C19 N3 C23 119.6(2)
C23 N3 Rh2 115.44(19)
C24 N4 Rh2 115.03(18)
C28 N4 Rh2 125.7(2)
C28 N4 C24 119.3(2)
O1 C1 C2 115.7(3)
O2 C1 O1 126.3(3)
O2 C1 C2 118.0(3)
C1 C2 H2A 109.5
C1 C2 H2B 109.5
C1 C2 H2C 109.5
H2A C2 H2B 109.5
H2A C2 H2C 109.5
H2B C2 H2C 109.5
O3 C3 C4 115.7(3)
O4 C3 O3 126.0(3)
O4 C3 C4 118.3(3)
C3 C4 H4A 109.5
C3 C4 H4B 109.5
C3 C4 H4C 109.5
H4A C4 H4B 109.5
H4A C4 H4C 109.5
H4B C4 H4C 109.5
O5 C5 C6 117.1(2)
O7 C5 O5 125.0(3)
O7 C5 C6 117.8(2)
C5 C6 H6A 109.5
C5 C6 H6B 109.5
C5 C6 H6C 109.5
H6A C6 H6B 109.5
H6A C6 H6C 109.5
H6B C6 H6C 109.5
O6 C7 C8 117.6(2)
O8 C7 O6 124.8(2)
O8 C7 C8 117.5(2)
C7 C8 H8A 109.5
C7 C8 H8B 109.5
C7 C8 H8C 109.5
H8A C8 H8B 109.5
H8A C8 H8C 109.5
H8B C8 H8C 109.5
N1 C9 H9 118.7
N1 C9 C10 122.5(3)
C10 C9 H9 118.7
C9 C10 H10 120.8
C11 C10 C9 118.3(3)
C11 C10 H10 120.8
C10 C11 H11 120.1
C12 C11 C10 119.7(3)
C12 C11 H11 120.1
C11 C12 H12 120.3
C11 C12 C13 119.3(3)
C13 C12 H12 120.3
N1 C13 C12 121.1(3)
N1 C13 C14 114.4(2)
C12 C13 C14 124.5(2)
N2 C14 C13 114.6(2)
N2 C14 C15 120.8(3)
C15 C14 C13 124.6(3)
C14 C15 H15 120.4
C16 C15 C14 119.3(3)
C16 C15 H15 120.4
C15 C16 H16 120.2
C15 C16 C17 119.6(3)
C17 C16 H16 120.2
C16 C17 H17 120.7
C18 C17 C16 118.6(3)
C18 C17 H17 120.7
N2 C18 C17 122.4(3)
N2 C18 H18 118.8
C17 C18 H18 118.8
N3 C19 H19 119.1
N3 C19 C20 121.8(3)
C20 C19 H19 119.1
C19 C20 H20 120.4
C19 C20 C21 119.1(3)
C21 C20 H20 120.4
C20 C21 H21 120.1
C22 C21 C20 119.9(3)
C22 C21 H21 120.1
C21 C22 H22 120.6
C21 C22 C23 118.8(3)
C23 C22 H22 120.6
N3 C23 C22 120.8(3)
N3 C23 C24 114.6(2)
C22 C23 C24 124.6(3)
N4 C24 C23 114.1(2)
N4 C24 C25 121.1(3)
C25 C24 C23 124.7(3)
C24 C25 H25 120.7
C26 C25 C24 118.5(3)
C26 C25 H25 120.7
C25 C26 H26 120.0
C27 C26 C25 120.1(3)
C27 C26 H26 120.0
C26 C27 H27 120.6
C28 C27 C26 118.8(3)
C28 C27 H27 120.6
N4 C28 C27 122.1(3)
N4 C28 H28 119.0
C27 C28 H28 119.0

loop_
_geom_bond_atom_site_label_1
_geom_bond_atom_site_label_2
_geom_bond_distance
Rh1 Rh2 2.5687(3)
Rh1 O1 2.213(2)
Rh1 O5 2.0382(19)
Rh1 O6 2.0501(18)
Rh1 N1 1.996(2)
Rh1 N2 1.986(2)
Rh2 O3 2.1900(19)
Rh2 O7 2.0461(19)
Rh2 O8 2.0587(19)
Rh2 N3 1.982(2)
Rh2 N4 1.990(2)
O1 C1 1.255(4)
O2 C1 1.220(4)
O3 C3 1.263(3)
O4 C3 1.242(4)
O5 C5 1.266(3)
O6 C7 1.258(3)
O7 C5 1.263(3)
O8 C7 1.258(3)
N1 C9 1.335(3)
N1 C13 1.358(3)
N2 C14 1.359(3)
N2 C18 1.335(3)
N3 C19 1.340(4)
N3 C23 1.351(3)
N4 C24 1.361(4)
N4 C28 1.339(4)
C1 C2 1.518(4)
C2 H2A 0.9600
C2 H2B 0.9600
C2 H2C 0.9600
C3 C4 1.510(4)
C4 H4A 0.9600
C4 H4B 0.9600
C4 H4C 0.9600
C5 C6 1.494(4)
C6 H6A 0.9600
C6 H6B 0.9600
C6 H6C 0.9600
C7 C8 1.500(4)
C8 H8A 0.9600
C8 H8B 0.9600
C8 H8C 0.9600
C9 H9 0.9300
C9 C10 1.387(4)
C10 H10 0.9300
C10 C11 1.378(4)
C11 H11 0.9300
C11 C12 1.377(4)
C12 H12 0.9300
C12 C13 1.384(4)
C13 C14 1.460(4)
C14 C15 1.390(4)
C15 H15 0.9300
C15 C16 1.375(4)
C16 H16 0.9300
C16 C17 1.386(5)
C17 H17 0.9300
C17 C18 1.380(4)
C18 H18 0.9300
C19 H19 0.9300
C19 C20 1.373(4)
C20 H20 0.9300
C20 C21 1.375(4)
C21 H21 0.9300
C21 C22 1.375(4)
C22 H22 0.9300
C22 C23 1.395(4)
C23 C24 1.457(4)
C24 C25 1.388(4)
C25 H25 0.9300
C25 C26 1.381(4)
C26 H26 0.9300
C26 C27 1.378(5)
C27 H27 0.9300
C27 C28 1.376(4)
C28 H28 0.9300

loop_
_smtbx_masks_void_nr
_smtbx_masks_void_average_x
_smtbx_masks_void_average_y
_smtbx_masks_void_average_z
_smtbx_masks_void_volume
_smtbx_masks_void_count_electrons
1 0.500 0.000 0.500 86.7 19.8
2 0.500 0.500 0.000 86.7 19.8
